data_4027566
loop_
_publ_author_name
'Ad\'an B. Gonz\'alez-P\'erez'
'Bel\'en Vaz'
'Olalla Nieto Faza'
'\'Angel R. de Lera'

_publ_section_title
;
 Mechanistic and Sterochemical Insights on the Pt-Catalyzed Rearrangement
 of Oxiranylpropargylic Esters to Cyclopentenones
;
_journal_name_full 'Journal of Organic Chemistry'
_journal_page_first 8733
_journal_page_last 8743
_journal_paper_doi 10.1021/jo301651r
_journal_volume 77
_journal_year 2012
_chemical_absolute_configuration syn
_chemical_formula_sum 'C14 H20 O4'
_chemical_formula_weight 252.30
_chemical_name_systematic
; 
 ? 
;
_space_group_IT_number 4
_symmetry_cell_setting monoclinic
_symmetry_space_group_name_Hall 'P 2yb'
_symmetry_space_group_name_H-M 'P 1 21 1'
_atom_sites_solution_hydrogens geom
_atom_sites_solution_primary direct
_atom_sites_solution_secondary difmap
_audit_creation_method SHELXL-97
_cell_angle_alpha 90.00
_cell_angle_beta 97.438(7)
_cell_angle_gamma 90.00
_cell_formula_units_Z 2
_cell_length_a 6.579(2)
_cell_length_b 8.691(3)
_cell_length_c 12.535(5)
_cell_measurement_reflns_used 1663
_cell_measurement_temperature 293(2)
_cell_measurement_theta_max 21.09
_cell_measurement_theta_min 2.86
_cell_volume 710.7(4)
_computing_cell_refinement 'Bruker SAINT'
_computing_data_collection 'Bruker SMART'
_computing_data_reduction 'Bruker SAINT'
_computing_molecular_graphics 'Bruker SHELXTL'
_computing_publication_material 'Bruker SHELXTL'
_computing_structure_refinement 'SHELXL-97 (Sheldrick, 2008)'
_computing_structure_solution 'SHELXS-97 (Sheldrick, 2008)'
_diffrn_ambient_temperature 293(2)
_diffrn_measured_fraction_theta_full 1.000
_diffrn_measured_fraction_theta_max 1.000
_diffrn_measurement_device_type 'Bruker SMART1000 CCD'
_diffrn_measurement_method '\f and \w scans'
_diffrn_radiation_monochromator graphite
_diffrn_radiation_source 'fine-focus sealed tube'
_diffrn_radiation_type MoK\a
_diffrn_radiation_wavelength 0.71073
_diffrn_reflns_av_R_equivalents 0.0223
_diffrn_reflns_av_sigmaI/netI 0.0331
_diffrn_reflns_limit_h_max 7
_diffrn_reflns_limit_h_min -7
_diffrn_reflns_limit_k_max 10
_diffrn_reflns_limit_k_min -10
_diffrn_reflns_limit_l_max 14
_diffrn_reflns_limit_l_min -14
_diffrn_reflns_number 5265
_diffrn_reflns_theta_full 25.08
_diffrn_reflns_theta_max 25.08
_diffrn_reflns_theta_min 1.64
_exptl_absorpt_coefficient_mu 0.085
_exptl_absorpt_correction_T_max 0.7452
_exptl_absorpt_correction_T_min 0.6336
_exptl_absorpt_correction_type multi-scan
_exptl_crystal_colour colourless
_exptl_crystal_density_diffrn 1.179
_exptl_crystal_description prism
_exptl_crystal_F_000 272
_exptl_crystal_size_max 0.52
_exptl_crystal_size_mid 0.28
_exptl_crystal_size_min 0.17
_refine_diff_density_max 0.265
_refine_diff_density_min -0.166
_refine_diff_density_rms 0.031
_refine_ls_abs_structure_details 'Flack H D (1983), Acta Cryst. A39, 876-881'
_refine_ls_abs_structure_Flack -0.6(18)
_refine_ls_extinction_method none
_refine_ls_goodness_of_fit_ref 1.022
_refine_ls_hydrogen_treatment constr
_refine_ls_matrix_type full
_refine_ls_number_parameters 168
_refine_ls_number_reflns 2472
_refine_ls_number_restraints 1
_refine_ls_restrained_S_all 1.022
_refine_ls_R_factor_all 0.0763
_refine_ls_R_factor_gt 0.0441
_refine_ls_shift/su_max 0.000
_refine_ls_shift/su_mean 0.000
_refine_ls_structure_factor_coef Fsqd
_refine_ls_weighting_details 'calc w=1/[\s^2^(Fo^2^)+(0.0581P)^2^+0.1261P] where P=(Fo^2^+2Fc^2^)/3'
_refine_ls_weighting_scheme calc
_refine_ls_wR_factor_gt 0.1050
_refine_ls_wR_factor_ref 0.1258
_reflns_number_gt 1681
_reflns_number_total 2472
_reflns_threshold_expression >2sigma(I)
_cod_data_source_file jo301651r_si_002.cif
_cod_data_source_block ar07081s
_cod_original_cell_volume 710.8(5)
_cod_database_code 4027566

loop_
_symmetry_equiv_pos_as_xyz
'x, y, z'
'-x, y+1/2, -z'

loop_
_atom_site_label
_atom_site_type_symbol
_atom_site_fract_x
_atom_site_fract_y
_atom_site_fract_z
_atom_site_U_iso_or_equiv
_atom_site_adp_type
_atom_site_occupancy
_atom_site_symmetry_multiplicity
_atom_site_calc_flag
_atom_site_refinement_flags
O11 O 1.3600(3) 0.0282(2) 0.38986(17) 0.0692(6) Uani 1 1 d .
O12 O 1.3914(3) 0.0823(3) 0.21848(19) 0.0849(7) Uani 1 1 d .
O41 O 0.7016(5) 0.3426(3) 0.3921(2) 0.1000(9) Uani 1 1 d .
H41 H 0.6662 0.4299 0.4063 0.150 Uiso 1 1 calc R
O11' O 0.7046(3) 0.6162(2) 0.31199(17) 0.0738(6) Uani 1 1 d .
C1 C 1.3044(5) 0.0951(3) 0.2960(3) 0.0605(7) Uani 1 1 d .
C2 C 1.1178(5) 0.1850(4) 0.2978(3) 0.0672(8) Uani 1 1 d .
C3 C 0.9653(5) 0.2570(3) 0.2953(3) 0.0655(8) Uani 1 1 d .
C4 C 0.7712(5) 0.3423(3) 0.2902(3) 0.0633(8) Uani 1 1 d .
H4 H 0.6695 0.2857 0.2412 0.076 Uiso 1 1 calc R
C11 C 1.5391(6) -0.0691(5) 0.3937(3) 0.0915(12) Uani 1 1 d .
H11A H 1.5189 -0.1430 0.3364 0.137 Uiso 1 1 calc R
H11B H 1.5603 -0.1219 0.4615 0.137 Uiso 1 1 calc R
H11C H 1.6569 -0.0070 0.3858 0.137 Uiso 1 1 calc R
C1' C 0.7854(4) 0.5052(3) 0.2433(2) 0.0514(6) Uani 1 1 d .
C2' C 0.7083(4) 0.5207(4) 0.1236(2) 0.0671(8) Uani 1 1 d .
C3' C 0.8041(8) 0.6629(5) 0.0744(3) 0.1047(14) Uani 1 1 d .
H3'1 H 0.9361 0.6332 0.0544 0.126 Uiso 1 1 calc R
H3'2 H 0.7171 0.6914 0.0090 0.126 Uiso 1 1 calc R
C4' C 0.8332(8) 0.7975(5) 0.1431(4) 0.1081(14) Uani 1 1 d .
H4'1 H 0.7019 0.8301 0.1626 0.130 Uiso 1 1 calc R
H4'2 H 0.8877 0.8809 0.1040 0.130 Uiso 1 1 calc R
C5' C 0.9780(6) 0.7641(4) 0.2437(3) 0.0835(11) Uani 1 1 d .
H5'1 H 0.9786 0.8510 0.2923 0.100 Uiso 1 1 calc R
H5'2 H 1.1156 0.7525 0.2249 0.100 Uiso 1 1 calc R
C6' C 0.9216(5) 0.6207(4) 0.3011(2) 0.0670(8) Uani 1 1 d .
C21' C 0.4734(5) 0.5258(6) 0.1100(4) 0.1113(15) Uani 1 1 d .
H21A H 0.4223 0.4363 0.1427 0.167 Uiso 1 1 calc R
H21B H 0.4217 0.5277 0.0348 0.167 Uiso 1 1 calc R
H21C H 0.4293 0.6166 0.1441 0.167 Uiso 1 1 calc R
C22' C 0.7778(7) 0.3846(5) 0.0602(3) 0.0968(13) Uani 1 1 d .
H22A H 0.9231 0.3710 0.0777 0.145 Uiso 1 1 calc R
H22B H 0.7455 0.4043 -0.0154 0.145 Uiso 1 1 calc R
H22C H 0.7084 0.2931 0.0786 0.145 Uiso 1 1 calc R
C61' C 1.0665(7) 0.5834(5) 0.4004(3) 0.1067(14) Uani 1 1 d .
H61A H 1.0803 0.6713 0.4472 0.160 Uiso 1 1 calc R
H61B H 1.1981 0.5568 0.3805 0.160 Uiso 1 1 calc R
H61C H 1.0137 0.4982 0.4371 0.160 Uiso 1 1 calc R

loop_
_atom_site_aniso_label
_atom_site_aniso_U_11
_atom_site_aniso_U_22
_atom_site_aniso_U_33
_atom_site_aniso_U_23
_atom_site_aniso_U_13
_atom_site_aniso_U_12
O11 0.0675(13) 0.0672(13) 0.0752(14) 0.0033(12) 0.0174(10) 0.0176(12)
O12 0.0851(15) 0.0955(19) 0.0775(14) -0.0004(13) 0.0242(12) 0.0127(13)
O41 0.128(2) 0.0822(18) 0.1024(19) 0.0304(16) 0.0639(16) 0.0277(17)
O11' 0.0935(16) 0.0546(13) 0.0797(14) -0.0032(11) 0.0351(11) 0.0179(12)
C1 0.0606(17) 0.0509(17) 0.071(2) -0.0059(17) 0.0113(15) -0.0019(14)
C2 0.070(2) 0.0533(16) 0.079(2) 0.0020(16) 0.0145(16) 0.0057(18)
C3 0.074(2) 0.0477(16) 0.077(2) 0.0054(15) 0.0166(16) 0.0062(17)
C4 0.0671(19) 0.0524(17) 0.074(2) 0.0066(15) 0.0217(15) 0.0062(15)
C11 0.074(2) 0.103(3) 0.098(3) 0.004(2) 0.0126(19) 0.040(2)
C1' 0.0549(15) 0.0439(14) 0.0571(16) -0.0011(13) 0.0138(13) 0.0081(14)
C2' 0.0666(18) 0.0660(19) 0.0657(19) 0.0039(17) -0.0033(15) 0.0037(18)
C3' 0.143(4) 0.092(3) 0.078(2) 0.020(2) 0.010(2) 0.006(3)
C4' 0.156(4) 0.070(3) 0.102(3) 0.019(2) 0.029(3) -0.006(3)
C5' 0.089(3) 0.0514(19) 0.112(3) -0.0066(19) 0.020(2) -0.0128(19)
C6' 0.076(2) 0.0565(18) 0.0675(18) -0.0124(16) 0.0064(15) 0.0020(17)
C21' 0.070(2) 0.120(3) 0.135(4) -0.012(3) -0.022(2) 0.019(3)
C22' 0.113(3) 0.102(3) 0.074(3) -0.020(2) 0.007(2) 0.007(3)
C61' 0.129(3) 0.094(3) 0.086(2) -0.023(2) -0.026(2) -0.001(3)

loop_
_atom_type_symbol
_atom_type_description
_atom_type_scat_dispersion_real
_atom_type_scat_dispersion_imag
_atom_type_scat_source
C C 0.0033 0.0016 'International Tables Vol C Tables 4.2.6.8 and 6.1.1.4'
H H 0.0000 0.0000 'International Tables Vol C Tables 4.2.6.8 and 6.1.1.4'
O O 0.0106 0.0060 'International Tables Vol C Tables 4.2.6.8 and 6.1.1.4'

loop_
_geom_angle_atom_site_label_1
_geom_angle_atom_site_label_2
_geom_angle_atom_site_label_3
_geom_angle
C1 O11 C11 114.7(3)
C1' O11' C6' 61.23(17)
O12 C1 O11 125.2(3)
O12 C1 C2 123.7(3)
O11 C1 C2 111.1(3)
C3 C2 C1 177.6(4)
C2 C3 C4 178.0(4)
O41 C4 C3 110.1(3)
O41 C4 C1' 112.7(2)
C3 C4 C1' 112.6(2)
O11' C1' C6' 59.81(18)
O11' C1' C2' 115.3(2)
C6' C1' C2' 121.8(3)
O11' C1' C4 110.0(2)
C6' C1' C4 120.1(3)
C2' C1' C4 115.3(2)
C1' C2' C22' 111.1(3)
C1' C2' C21' 108.3(3)
C22' C2' C21' 109.3(3)
C1' C2' C3' 111.1(3)
C22' C2' C3' 104.3(3)
C21' C2' C3' 112.9(3)
C4' C3' C2' 115.9(3)
C3' C4' C5' 111.2(4)
C4' C5' C6' 113.0(3)
O11' C6' C1' 58.96(17)
O11' C6' C61' 116.3(3)
C1' C6' C61' 122.8(3)
O11' C6' C5' 111.9(3)
C1' C6' C5' 120.0(3)
C61' C6' C5' 113.9(3)

loop_
_geom_bond_atom_site_label_1
_geom_bond_atom_site_label_2
_geom_bond_distance
O11 C1 1.321(4)
O11 C11 1.446(4)
O12 C1 1.196(3)
O41 C4 1.412(4)
O11' C1' 1.439(3)
O11' C6' 1.452(4)
C1 C2 1.458(5)
C2 C3 1.179(4)
C3 C4 1.471(4)
C4 C1' 1.541(4)
C1' C6' 1.473(4)
C1' C2' 1.527(4)
C2' C22' 1.527(5)
C2' C21' 1.533(4)
C2' C3' 1.550(5)
C3' C4' 1.450(6)
C4' C5' 1.507(6)
C5' C6' 1.509(5)
C6' C61' 1.502(5)
